data_7019200
loop_
_publ_author_name
'Fuma, Yasuhiro'
'Miyashita, Osamu'
'Kawamura, Takashi'
'Ebihara, Masahiro'

_publ_section_title
;
 Change of electrical conductivities between hydrated and dehydrated
 samples of honeycomb sheet structures with mixed oxidation state
 paddlewheel dirhodium complexes and halide ions.
;
_journal_issue 27
_journal_name_full 'Dalton transactions (Cambridge, England : 2003)'
_journal_page_first 8242
_journal_page_last 8251
_journal_paper_doi 10.1039/c2dt11609j
_journal_volume 41
_journal_year 2012
_chemical_formula_moiety 'C24 H48 Br2 N12 O12 Rh6, 10(H2 O)'
_chemical_formula_sum 'C24 H68 Br2 N12 O22 Rh6'
_chemical_formula_weight 1654.11
_chemical_name_systematic
;
?
;
_space_group_IT_number 148
_symmetry_cell_setting trigonal
_symmetry_Int_Tables_number 148
_symmetry_space_group_name_Hall '-R 3'
_symmetry_space_group_name_H-M 'R -3 :H'
_atom_sites_solution_hydrogens geom
_atom_sites_solution_primary direct
_atom_sites_solution_secondary difmap
_audit_creation_method SHELXL-97
_cell_angle_alpha 90
_cell_angle_beta 90
_cell_angle_gamma 120
_cell_formula_units_Z 3
_cell_length_a 13.1978(11)
_cell_length_b 13.1978(11)
_cell_length_c 25.081(3)
_cell_measurement_reflns_used 3468
_cell_measurement_temperature 123(2)
_cell_measurement_theta_max 27.5
_cell_measurement_theta_min 3.1
_cell_volume 3783.4(6)
_computing_structure_refinement 'SHELXL-97 (Sheldrick, 1997)'
_computing_structure_solution 'SHELXS-97 (Sheldrick, 1990)'
_diffrn_ambient_temperature 123(2)
_diffrn_detector_area_resol_mean 14.62
_diffrn_measured_fraction_theta_full 0.998
_diffrn_measured_fraction_theta_max 0.998
_diffrn_measurement_device_type 'Rigaku/MSC Mercury CCD'
_diffrn_measurement_method \w
_diffrn_radiation_monochromator graphite
_diffrn_radiation_type MoK\a
_diffrn_radiation_wavelength 0.71069
_diffrn_reflns_av_R_equivalents 0.0469
_diffrn_reflns_av_sigmaI/netI 0.0371
_diffrn_reflns_limit_h_max 16
_diffrn_reflns_limit_h_min -17
_diffrn_reflns_limit_k_max 13
_diffrn_reflns_limit_k_min -17
_diffrn_reflns_limit_l_max 32
_diffrn_reflns_limit_l_min -22
_diffrn_reflns_number 10338
_diffrn_reflns_theta_full 27.48
_diffrn_reflns_theta_max 27.48
_diffrn_reflns_theta_min 3.09
_diffrn_source 'rotating-anode X-ray tube'
_exptl_absorpt_coefficient_mu 3.585
_exptl_absorpt_correction_T_max 0.780
_exptl_absorpt_correction_T_min 0.710
_exptl_absorpt_correction_type integration
_exptl_absorpt_process_details '(Higashi, 1999)'
_exptl_crystal_colour Brown
_exptl_crystal_density_diffrn 2.178
_exptl_crystal_density_method 'not measured'
_exptl_crystal_description Block
_exptl_crystal_F_000 2436
_exptl_crystal_size_max 0.10
_exptl_crystal_size_mid 0.10
_exptl_crystal_size_min 0.10
_refine_diff_density_max 0.712
_refine_diff_density_min -0.720
_refine_diff_density_rms 0.136
_refine_ls_extinction_coef 0.00017(3)
_refine_ls_extinction_expression Fc^*^=kFc[1+0.001xFc^2^\l^3^/sin(2\q)]^-1/4^
_refine_ls_extinction_method SHELXL
_refine_ls_goodness_of_fit_ref 1.242
_refine_ls_hydrogen_treatment constr
_refine_ls_matrix_type full
_refine_ls_number_parameters 104
_refine_ls_number_reflns 1930
_refine_ls_number_restraints 0
_refine_ls_restrained_S_all 1.242
_refine_ls_R_factor_all 0.0580
_refine_ls_R_factor_gt 0.0455
_refine_ls_shift/su_max 0.000
_refine_ls_shift/su_mean 0.000
_refine_ls_structure_factor_coef Fsqd
_refine_ls_weighting_details 'calc w=1/[\s^2^(Fo^2^)+(0.0132P)^2^+43.8669P] where P=(Fo^2^+2Fc^2^)/3'
_refine_ls_weighting_scheme calc
_refine_ls_wR_factor_gt 0.0699
_refine_ls_wR_factor_ref 0.0726
_reflns_number_gt 1742
_reflns_number_total 1930
_reflns_threshold_expression ' I>2\s(I)'
_cod_data_source_file c2dt11609j.txt
_cod_data_source_block '[{Rh2(acam)4}3Br2].10H2O_(2.10H2O)'
_cod_original_sg_symbol_H-M 'R -3 '
_cod_database_code 7019200

loop_
_symmetry_equiv_pos_as_xyz
'x, y, z'
'-y, x-y, z'
'-x+y, -x, z'
'x+2/3, y+1/3, z+1/3'
'-y+2/3, x-y+1/3, z+1/3'
'-x+y+2/3, -x+1/3, z+1/3'
'x+1/3, y+2/3, z+2/3'
'-y+1/3, x-y+2/3, z+2/3'
'-x+y+1/3, -x+2/3, z+2/3'
'-x, -y, -z'
'y, -x+y, -z'
'x-y, x, -z'
'-x+2/3, -y+1/3, -z+1/3'
'y+2/3, -x+y+1/3, -z+1/3'
'x-y+2/3, x+1/3, -z+1/3'
'-x+1/3, -y+2/3, -z+2/3'
'y+1/3, -x+y+2/3, -z+2/3'
'x-y+1/3, x+2/3, -z+2/3'

loop_
_atom_site_label
_atom_site_type_symbol
_atom_site_fract_x
_atom_site_fract_y
_atom_site_fract_z
_atom_site_U_iso_or_equiv
_atom_site_adp_type
_atom_site_occupancy
_atom_site_symmetry_multiplicity
_atom_site_calc_flag
_atom_site_refinement_flags
_atom_site_disorder_group
Rh1 Rh 0.11371(3) 0.22957(3) 0.322686(14) 0.01278(13) Uani 1 1 d . .
Br1 Br 0.0000 0.0000 0.29815(3) 0.01336(19) Uani 1 3 d S .
N1 N 0.2504(4) 0.2245(4) 0.35310(16) 0.0199(9) Uani 1 1 d . .
H1 H 0.2477 0.1565 0.3539 0.024 Uiso 1 1 calc R .
O1 O 0.3535(3) 0.4175(3) 0.37453(14) 0.0210(8) Uani 1 1 d . .
O2A O 0.2967(4) 0.4662(3) 0.27106(14) 0.0254(9) Uani 0.67 1 d P 1
N2A N 0.1944(4) 0.2715(4) 0.25120(15) 0.0238(10) Uani 0.67 1 d P 1
H2A H 0.1777 0.2158 0.2277 0.029 Uiso 0.67 1 calc PR 1
O2B O 0.1944(4) 0.2715(4) 0.25120(15) 0.0238(10) Uani 0.33 1 d P 2
N2B N 0.2967(4) 0.4662(3) 0.27106(14) 0.0254(9) Uani 0.33 1 d P 2
H2B H 0.3479 0.5378 0.2610 0.030 Uiso 0.33 1 calc PR 2
C1 C 0.3432(4) 0.3150(5) 0.37175(18) 0.0182(11) Uani 1 1 d . .
C2 C 0.4456(5) 0.3059(5) 0.3921(2) 0.0246(12) Uani 1 1 d . .
H4 H 0.4663 0.3394 0.4280 0.037 Uiso 1 1 calc R .
H5 H 0.5126 0.3488 0.3682 0.037 Uiso 1 1 calc R .
H3 H 0.4247 0.2234 0.3933 0.037 Uiso 1 1 calc R .
C3 C 0.2701(5) 0.3783(5) 0.2393(2) 0.0245(12) Uani 1 1 d . .
C4 C 0.3334(6) 0.4044(6) 0.1868(2) 0.0438(18) Uani 1 1 d . .
H7 H 0.3358 0.4730 0.1706 0.066 Uiso 1 1 calc R .
H8 H 0.2923 0.3369 0.1630 0.066 Uiso 1 1 calc R .
H6 H 0.4134 0.4202 0.1927 0.066 Uiso 1 1 calc R .
O4 O 0.2238(4) 0.0983(4) 0.19125(17) 0.0427(12) Uani 1 1 d . .
O5 O 0.0000 0.0000 0.1459(3) 0.0409(19) Uani 1 3 d S .
O3 O 0.0000 0.0000 0.4465(3) 0.047(2) Uani 1 3 d S .

loop_
_atom_site_aniso_label
_atom_site_aniso_U_11
_atom_site_aniso_U_22
_atom_site_aniso_U_33
_atom_site_aniso_U_23
_atom_site_aniso_U_13
_atom_site_aniso_U_12
Rh1 0.0125(2) 0.0095(2) 0.01517(19) -0.00068(14) -0.00091(14) 0.00458(17)
Br1 0.0109(3) 0.0109(3) 0.0183(4) 0.000 0.000 0.00544(14)
N1 0.019(2) 0.014(2) 0.029(2) -0.0011(18) -0.0055(18) 0.010(2)
O1 0.020(2) 0.0127(19) 0.032(2) -0.0027(15) -0.0076(15) 0.0097(17)
O2A 0.031(2) 0.017(2) 0.023(2) 0.0012(16) 0.0053(17) 0.0072(19)
N2A 0.031(3) 0.017(2) 0.022(2) -0.0003(16) 0.0059(18) 0.011(2)
O2B 0.031(3) 0.017(2) 0.022(2) -0.0003(16) 0.0059(18) 0.011(2)
N2B 0.031(2) 0.017(2) 0.023(2) 0.0012(16) 0.0053(17) 0.0072(19)
C1 0.017(3) 0.021(3) 0.017(2) 0.0020(19) 0.0029(19) 0.009(2)
C2 0.021(3) 0.024(3) 0.032(3) -0.003(2) -0.005(2) 0.013(3)
C3 0.027(3) 0.024(3) 0.021(3) 0.002(2) 0.001(2) 0.011(3)
C4 0.054(5) 0.037(4) 0.029(3) 0.002(3) 0.018(3) 0.015(4)
O4 0.039(3) 0.053(3) 0.048(3) 0.024(2) 0.017(2) 0.032(3)
O5 0.044(3) 0.044(3) 0.035(4) 0.000 0.000 0.0219(16)
O3 0.053(3) 0.053(3) 0.033(4) 0.000 0.000 0.0267(17)

loop_
_atom_type_symbol
_atom_type_description
_atom_type_scat_dispersion_real
_atom_type_scat_dispersion_imag
_atom_type_scat_source
C C 0.0033 0.0016 'International Tables Vol C Tables 4.2.6.8 and 6.1.1.4'
H H 0.0000 0.0000 'International Tables Vol C Tables 4.2.6.8 and 6.1.1.4'
Br Br -0.2901 2.4595 'International Tables Vol C Tables 4.2.6.8 and 6.1.1.4'
N N 0.0061 0.0033 'International Tables Vol C Tables 4.2.6.8 and 6.1.1.4'
O O 0.0106 0.0060 'International Tables Vol C Tables 4.2.6.8 and 6.1.1.4'
Rh Rh -1.1178 0.9187 'International Tables Vol C Tables 4.2.6.8 and 6.1.1.4'

loop_
_geom_angle_atom_site_label_1
_geom_angle_atom_site_label_2
_geom_angle_atom_site_label_3
_geom_angle
_geom_angle_site_symmetry_1
_geom_angle_site_symmetry_3
N1 Rh1 N2A 89.23(17) . .
N1 Rh1 N2B 91.46(17) . 16
N2A Rh1 N2B 175.63(16) . 16
N1 Rh1 O2A 91.46(17) . 16
N2A Rh1 O2A 175.63(16) . 16
N2B Rh1 O2A 0.0(4) 16 16
N1 Rh1 O1 175.38(16) . 16
N2A Rh1 O1 90.20(16) . 16
N2B Rh1 O1 88.76(16) 16 16
O2A Rh1 O1 88.76(16) 16 16
N1 Rh1 Rh1 86.18(13) . 16
N2A Rh1 Rh1 87.66(12) . 16
N2B Rh1 Rh1 88.08(11) 16 16
O2A Rh1 Rh1 88.08(11) 16 16
O1 Rh1 Rh1 89.22(10) 16 16
N1 Rh1 Br1 93.12(12) . .
N2A Rh1 Br1 91.49(12) . .
N2B Rh1 Br1 92.78(11) 16 .
O2A Rh1 Br1 92.78(11) 16 .
O1 Rh1 Br1 91.48(10) 16 .
Rh1 Rh1 Br1 178.91(3) 16 .
Rh1 Br1 Rh1 114.948(13) 2 .
Rh1 Br1 Rh1 114.947(13) 2 3
Rh1 Br1 Rh1 114.948(13) . 3
C1 N1 Rh1 124.2(4) . .
C1 N1 H1 117.9 . .
Rh1 N1 H1 117.9 . .
C1 O1 Rh1 117.6(3) . 16
C3 O2A Rh1 119.7(3) . 16
C3 N2A Rh1 121.3(4) . .
C3 N2A H2A 119.3 . .
Rh1 N2A H2A 119.3 . .
O1 C1 N1 122.7(5) . .
O1 C1 C2 115.9(4) . .
N1 C1 C2 121.4(5) . .
C1 C2 H4 109.5 . .
C1 C2 H5 109.5 . .
H4 C2 H5 109.5 . .
C1 C2 H3 109.5 . .
H4 C2 H3 109.5 . .
H5 C2 H3 109.5 . .
N2A C3 O2A 123.2(5) . .
N2A C3 C4 119.4(5) . .
O2A C3 C4 117.4(5) . .
C3 C4 H7 109.5 . .
C3 C4 H8 109.5 . .
H7 C4 H8 109.5 . .
C3 C4 H6 109.5 . .
H7 C4 H6 109.5 . .
H8 C4 H6 109.5 . .

loop_
_geom_bond_atom_site_label_1
_geom_bond_atom_site_label_2
_geom_bond_distance
_geom_bond_site_symmetry_2
Rh1 N1 1.990(4) .
Rh1 N2A 2.016(4) .
Rh1 N2B 2.034(4) 16
Rh1 O2A 2.034(4) 16
Rh1 O1 2.057(3) 16
Rh1 Rh1 2.4315(8) 16
Rh1 Br1 2.6952(5) .
N1 C1 1.297(6) .
N1 H1 0.8800 .
O1 C1 1.292(6) .
O2A C3 1.303(7) .
N2A C3 1.291(7) .
N2A H2A 0.8800 .
C1 C2 1.506(7) .
C2 H4 0.9800 .
C2 H5 0.9800 .
C2 H3 0.9800 .
C3 C4 1.503(7) .
C4 H7 0.9800 .
C4 H8 0.9800 .
C4 H6 0.9800 .

loop_
_geom_contact_atom_site_label_1
_geom_contact_atom_site_label_2
_geom_contact_distance
_geom_contact_site_symmetry_2
O4 O1 2.907(5) 18_545
O4 O5 2.805(5) .
O4 O4 2.815(9) 13
O3 O3 2.684(15) 10_556

loop_
_geom_hbond_atom_site_label_D
_geom_hbond_atom_site_label_H
_geom_hbond_atom_site_label_A
_geom_hbond_distance_DH
_geom_hbond_distance_HA
_geom_hbond_distance_DA
_geom_hbond_angle_DHA
_geom_hbond_site_symmetry_A
N1 H1 O2A 0.88 2.45 3.222(6) 147.0 18_545
N1 H1 O1 0.88 2.50 3.217(6) 139.3 18_545
N2A H2A O4 0.88 2.13 2.919(6) 148.3 .
N2B H2B O3 0.88 2.08 2.754(5) 133.3 18

loop_
_geom_torsion_atom_site_label_1
_geom_torsion_atom_site_label_2
_geom_torsion_atom_site_label_3
_geom_torsion_atom_site_label_4
_geom_torsion
_geom_torsion_site_symmetry_1
_geom_torsion_site_symmetry_4
N1 Rh1 Br1 Rh1 135.99(12) . 2
N2A Rh1 Br1 Rh1 -134.69(13) . 2
N2B Rh1 Br1 Rh1 44.38(12) 16 2
O2A Rh1 Br1 Rh1 44.38(12) 16 2
O1 Rh1 Br1 Rh1 -44.45(11) 16 2
N1 Rh1 Br1 Rh1 -0.85(12) . 3
N2A Rh1 Br1 Rh1 88.46(13) . 3
N2B Rh1 Br1 Rh1 -92.46(12) 16 3
O2A Rh1 Br1 Rh1 -92.46(12) 16 3
O1 Rh1 Br1 Rh1 178.71(10) 16 3
N2A Rh1 N1 C1 86.5(4) . .
N2B Rh1 N1 C1 -89.2(4) 16 .
O2A Rh1 N1 C1 -89.2(4) 16 .
Rh1 Rh1 N1 C1 -1.2(4) 16 .
Br1 Rh1 N1 C1 178.0(4) . .
N1 Rh1 N2A C3 -84.2(4) . .
O1 Rh1 N2A C3 91.2(4) 16 .
Rh1 Rh1 N2A C3 2.0(4) 16 .
Br1 Rh1 N2A C3 -177.3(4) . .
Rh1 O1 C1 N1 -3.5(6) 16 .
Rh1 O1 C1 C2 177.1(3) 16 .
Rh1 N1 C1 O1 3.2(7) . .
Rh1 N1 C1 C2 -177.4(3) . .
Rh1 N2A C3 O2A -2.4(8) . .
Rh1 N2A C3 C4 176.3(4) . .
Rh1 O2A C3 N2A 1.2(7) 16 .
Rh1 O2A C3 C4 -177.5(4) 16 .
